data_4122209
loop_
_publ_author_name
'O'connor, Joseph M.'
'Friese, Seth J.'
'Rodgers, Betsy L.'
'Rheingold, Arnold L.'
'Zakharov, Lev'

_publ_section_title
;
 An eta(6)-dienyne transition-metal complex.
;
_journal_issue 26
_journal_name_full 'Journal of the American Chemical Society'
_journal_page_first 9346
_journal_page_last 9347
_journal_paper_doi 10.1021/ja042272y
_journal_volume 127
_journal_year 2005
_chemical_formula_sum 'C24 H33 Cl3 F6 P Ru'
_chemical_formula_weight 673.90
_chemical_name_systematic
; 
 ? 
;
_space_group_IT_number 14
_symmetry_cell_setting monoclinic
_symmetry_space_group_name_Hall '-P 2yn'
_symmetry_space_group_name_H-M 'P 1 21/n 1'
_atom_sites_solution_hydrogens geom
_atom_sites_solution_primary direct
_atom_sites_solution_secondary difmap
_audit_creation_method SHELXL-97
_cell_angle_alpha 90.00
_cell_angle_beta 103.873(3)
_cell_angle_gamma 90.00
_cell_formula_units_Z 4
_cell_length_a 8.9781(15)
_cell_length_b 19.432(3)
_cell_length_c 16.339(3)
_cell_measurement_reflns_used 6656
_cell_measurement_temperature 100(2)
_cell_measurement_theta_max 27.49
_cell_measurement_theta_min 2.46
_cell_volume 2767.4(8)
_computing_cell_refinement 'Bruker SMART'
_computing_data_collection 'Bruker SMART'
_computing_data_reduction 'Bruker SAINT'
_computing_molecular_graphics 'Bruker SHELXTL'
_computing_publication_material 'Bruker SHELXTL'
_computing_structure_refinement 'SHELXL-97 (Sheldrick, 1997)'
_computing_structure_solution 'SHELXS-97 (Sheldrick, 1990)'
_diffrn_ambient_temperature 100(2)
_diffrn_measured_fraction_theta_full 0.972
_diffrn_measured_fraction_theta_max 0.972
_diffrn_measurement_device_type 'CCD area detector'
_diffrn_measurement_method 'phi and omega scans'
_diffrn_radiation_monochromator graphite
_diffrn_radiation_source 'fine-focus sealed tube'
_diffrn_radiation_type MoK\a
_diffrn_radiation_wavelength 0.71073
_diffrn_reflns_av_R_equivalents 0.0187
_diffrn_reflns_av_sigmaI/netI 0.0179
_diffrn_reflns_limit_h_max 11
_diffrn_reflns_limit_h_min -11
_diffrn_reflns_limit_k_max 24
_diffrn_reflns_limit_k_min -25
_diffrn_reflns_limit_l_max 21
_diffrn_reflns_limit_l_min -21
_diffrn_reflns_number 22851
_diffrn_reflns_theta_full 27.52
_diffrn_reflns_theta_max 27.52
_diffrn_reflns_theta_min 1.66
_exptl_absorpt_coefficient_mu 0.967
_exptl_absorpt_correction_T_max 1.000
_exptl_absorpt_correction_T_min 0.846
_exptl_absorpt_correction_type multi-scan
_exptl_absorpt_process_details SADABS
_exptl_crystal_colour Orange
_exptl_crystal_density_diffrn 1.617
_exptl_crystal_density_meas 0
_exptl_crystal_density_method 'not measured'
_exptl_crystal_description Block
_exptl_crystal_F_000 1364
_exptl_crystal_size_max 0.35
_exptl_crystal_size_mid 0.25
_exptl_crystal_size_min 0.20
_refine_diff_density_max 1.210
_refine_diff_density_min -0.720
_refine_diff_density_rms 0.090
_refine_ls_extinction_method none
_refine_ls_goodness_of_fit_ref 1.111
_refine_ls_hydrogen_treatment mixed
_refine_ls_matrix_type full
_refine_ls_number_parameters 446
_refine_ls_number_reflns 6197
_refine_ls_number_restraints 9
_refine_ls_restrained_S_all 1.129
_refine_ls_R_factor_all 0.0459
_refine_ls_R_factor_gt 0.0434
_refine_ls_shift/su_max 0.006
_refine_ls_shift/su_mean 0.000
_refine_ls_structure_factor_coef Fsqd
_refine_ls_weighting_details 'calc w=1/[\s^2^(Fo^2^)+(0.0480P)^2^+5.2667P] where P=(Fo^2^+2Fc^2^)/3'
_refine_ls_weighting_scheme calc
_refine_ls_wR_factor_gt 0.1065
_refine_ls_wR_factor_ref 0.1082
_reflns_number_gt 5830
_reflns_number_total 6197
_reflns_threshold_expression >2sigma(I)
_cod_data_source_file ja042272ysi20050103_115325.cif
_cod_data_source_block sad
_cod_depositor_comments
;
The following automatic conversions were performed:

'_symmetry_cell_setting' value 'Monoclinic' changed to 'monoclinic'
according to
/usr/data/users/saulius/automatic-downloads/retrospective/ACS/lib/dictionaries/cif_core.dic
dictionary named 'cif_core.dic' version 2.4.2 from
2011-04-26.

'_exptl_absorpt_correction_type' value 'Multi-scan'
changed to 'multi-scan' according to
/usr/data/users/saulius/automatic-downloads/retrospective/ACS/lib/dictionaries/cif_core.dic
dictionary named 'cif_core.dic' version 2.4.2 from 2011-04-26.

Automatic conversion script
Id: cif_fix_values 2281 2013-09-26 08:29:07Z andrius 
;
_cod_original_cell_volume 2767.5(8)
_cod_original_sg_symbol_H-M P2(1)/n
_cod_original_formula_sum 'C24 H33 Cl3 F6 P1 Ru1'
_cod_database_code 4122209

loop_
_symmetry_equiv_pos_as_xyz
'x, y, z'
'-x+1/2, y+1/2, -z+1/2'
'-x, -y, -z'
'x-1/2, -y-1/2, z-1/2'

loop_
_atom_site_label
_atom_site_type_symbol
_atom_site_fract_x
_atom_site_fract_y
_atom_site_fract_z
_atom_site_U_iso_or_equiv
_atom_site_adp_type
_atom_site_occupancy
_atom_site_symmetry_multiplicity
_atom_site_calc_flag
_atom_site_refinement_flags
_atom_site_disorder_assembly
_atom_site_disorder_group
Ru1 Ru 0.25375(3) 0.079608(12) 0.802225(15) 0.02512(9) Uani 1 1 d . . .
C1 C 0.3372(4) 0.09421(19) 0.9399(2) 0.0368(7) Uani 1 1 d . . .
C2 C 0.3215(4) 0.02339(17) 0.92479(19) 0.0317(6) Uani 1 1 d . . .
C3 C 0.3913(4) -0.01073(16) 0.86591(19) 0.0289(6) Uani 1 1 d . . .
C4 C 0.4694(4) 0.02191(16) 0.8097(2) 0.0312(6) Uani 1 1 d . . .
C5 C 0.5004(4) 0.09341(17) 0.8124(2) 0.0316(6) Uani 1 1 d . . .
C6 C 0.4608(4) 0.1542(2) 0.8152(2) 0.0413(8) Uani 1 1 d . A .
C7 C 0.4793(5) 0.2280(2) 0.8368(3) 0.0508(10) Uani 1 1 d D . .
C8 C 0.6395(6) 0.2502(3) 0.8794(4) 0.0362(14) Uiso 0.661(10) 1 d PD A 1
H8A H 0.7073 0.2429 0.8405 0.043 Uiso 0.661(10) 1 calc PR A 1
H8B H 0.6393 0.3000 0.8921 0.043 Uiso 0.661(10) 1 calc PR A 1
C9 C 0.7016(7) 0.2119(3) 0.9584(4) 0.0421(15) Uiso 0.661(10) 1 d PD A 1
H9A H 0.8058 0.2281 0.9840 0.063 Uiso 0.661(10) 1 calc PR A 1
H9B H 0.7042 0.1627 0.9460 0.063 Uiso 0.661(10) 1 calc PR A 1
H9C H 0.6360 0.2197 0.9976 0.063 Uiso 0.661(10) 1 calc PR A 1
C8A C 0.6416(17) 0.2286(8) 0.9153(10) 0.068(4) Uiso 0.339(10) 1 d PD A 2
H8AA H 0.6239 0.2058 0.9663 0.081 Uiso 0.339(10) 1 calc PR A 2
H8AB H 0.7255 0.2043 0.8975 0.081 Uiso 0.339(10) 1 calc PR A 2
C9A C 0.6806(17) 0.3021(7) 0.9322(9) 0.060(4) Uiso 0.339(10) 1 d PD A 2
H9AA H 0.7912 0.3067 0.9562 0.090 Uiso 0.339(10) 1 calc PR A 2
H9AB H 0.6246 0.3202 0.9722 0.090 Uiso 0.339(10) 1 calc PR A 2
H9AC H 0.6519 0.3282 0.8794 0.090 Uiso 0.339(10) 1 calc PR A 2
C10 C 0.2189(5) -0.0185(2) 0.9673(2) 0.0411(8) Uani 1 1 d . . .
C11 C 0.3805(5) -0.08695(17) 0.8457(2) 0.0380(7) Uani 1 1 d . . .
C12 C 0.4150(5) -0.09220(19) 0.7581(3) 0.0418(8) Uani 1 1 d . . .
C13 C 0.5133(5) -0.02924(19) 0.7509(3) 0.0399(8) Uani 1 1 d . . .
C14 C 0.0441(4) 0.03618(17) 0.7208(2) 0.0345(7) Uani 1 1 d . . .
C15 C 0.1202(4) 0.07520(18) 0.6684(2) 0.0369(7) Uani 1 1 d . . .
C16 C 0.1272(4) 0.14500(18) 0.6966(2) 0.0348(7) Uani 1 1 d . . .
C17 C 0.0582(4) 0.14940(16) 0.7669(2) 0.0318(6) Uani 1 1 d . . .
C18 C 0.0050(4) 0.08196(16) 0.7807(2) 0.0331(7) Uani 1 1 d . . .
C19 C -0.0034(5) -0.0380(2) 0.7102(3) 0.0468(9) Uani 1 1 d . . .
C20 C 0.1741(6) 0.0498(3) 0.5943(2) 0.0511(10) Uani 1 1 d . . .
C21 C 0.1841(6) 0.2050(2) 0.6554(3) 0.0505(10) Uani 1 1 d . . .
C22 C 0.0318(5) 0.21348(19) 0.8125(3) 0.0419(8) Uani 1 1 d . . .
C23 C -0.0897(4) 0.0656(2) 0.8428(3) 0.0457(9) Uani 1 1 d . . .
C24 C 0.6478(5) 0.1356(2) 0.5195(2) 0.0501(10) Uani 1 1 d D . .
Cl1 Cl 0.80620(16) 0.14941(6) 0.47683(8) 0.0650(3) Uani 1 1 d D B .
Cl2 Cl 0.4714(3) 0.13226(9) 0.43766(9) 0.0497(7) Uani 0.739(8) 1 d PD B 1
Cl3 Cl 0.6728(4) 0.05731(17) 0.5750(2) 0.0764(8) Uani 0.739(8) 1 d PD B 1
Cl2A Cl 0.5273(8) 0.1070(7) 0.4396(5) 0.128(4) Uani 0.261(8) 1 d PD B 2
Cl3A Cl 0.6839(17) 0.0804(5) 0.6058(7) 0.111(4) Uani 0.261(8) 1 d PD B 2
P1 P 0.64733(11) 0.31570(5) 0.63545(6) 0.0379(2) Uani 1 1 d . . .
F1 F 0.5781(3) 0.29447(13) 0.53959(15) 0.0615(7) Uani 1 1 d . . .
F2 F 0.6573(3) 0.39348(12) 0.60691(16) 0.0611(7) Uani 1 1 d . . .
F3 F 0.7199(3) 0.33754(11) 0.73086(14) 0.0475(5) Uani 1 1 d . . .
F4 F 0.6340(3) 0.23770(11) 0.66479(16) 0.0578(6) Uani 1 1 d . . .
F5 F 0.8145(3) 0.29997(15) 0.62262(18) 0.0634(7) Uani 1 1 d . . .
F6 F 0.4778(3) 0.32986(13) 0.64868(17) 0.0571(6) Uani 1 1 d . . .
H1A H 0.275(5) 0.113(2) 0.976(3) 0.054(12) Uiso 1 1 d . . .
H1B H 0.413(5) 0.120(2) 0.915(3) 0.050(12) Uiso 1 1 d . . .
H7A H 0.442(7) 0.258(3) 0.781(4) 0.090(19) Uiso 1 1 d . . .
H7B H 0.420(5) 0.231(2) 0.877(3) 0.054(13) Uiso 1 1 d . . .
H10A H 0.291(6) -0.043(3) 1.013(3) 0.062(14) Uiso 1 1 d . . .
H10B H 0.159(6) 0.014(3) 0.990(3) 0.065(14) Uiso 1 1 d . . .
H10C H 0.173(5) -0.056(2) 0.931(3) 0.039(10) Uiso 1 1 d . . .
H11A H 0.457(4) -0.109(2) 0.888(2) 0.035(10) Uiso 1 1 d . . .
H11B H 0.281(5) -0.105(2) 0.847(3) 0.044(11) Uiso 1 1 d . . .
H12A H 0.465(5) -0.134(2) 0.752(3) 0.052(12) Uiso 1 1 d . . .
H12B H 0.313(6) -0.091(2) 0.715(3) 0.061(14) Uiso 1 1 d . . .
H13A H 0.615(5) -0.041(2) 0.771(3) 0.048(12) Uiso 1 1 d . . .
H13B H 0.494(5) -0.015(2) 0.694(3) 0.053(12) Uiso 1 1 d . . .
H19A H 0.016(7) -0.062(3) 0.761(4) 0.081(18) Uiso 1 1 d . . .
H19B H -0.105(6) -0.042(3) 0.681(3) 0.063(14) Uiso 1 1 d . . .
H19C H 0.048(6) -0.058(3) 0.674(3) 0.058(14) Uiso 1 1 d . . .
H20A H 0.198(5) 0.006(2) 0.598(3) 0.045(12) Uiso 1 1 d . . .
H20B H 0.268(6) 0.078(2) 0.587(3) 0.052(13) Uiso 1 1 d . . .
H20C H 0.095(5) 0.056(2) 0.544(3) 0.054(12) Uiso 1 1 d . . .
H21A H 0.114(6) 0.219(3) 0.611(4) 0.073(16) Uiso 1 1 d . . .
H21B H 0.270(5) 0.189(2) 0.639(2) 0.038(11) Uiso 1 1 d . . .
H21C H 0.209(5) 0.242(2) 0.691(3) 0.039(11) Uiso 1 1 d . . .
H22A H 0.012(5) 0.202(2) 0.870(3) 0.050(12) Uiso 1 1 d . . .
H22B H -0.059(6) 0.233(2) 0.785(3) 0.059(13) Uiso 1 1 d . . .
H22C H 0.112(5) 0.244(2) 0.807(3) 0.046(11) Uiso 1 1 d . . .
H23A H -0.048(6) 0.090(2) 0.897(3) 0.056(13) Uiso 1 1 d . . .
H23B H -0.187(7) 0.080(2) 0.817(3) 0.063(15) Uiso 1 1 d . . .
H23C H -0.089(5) 0.020(2) 0.851(3) 0.042(11) Uiso 1 1 d . . .

loop_
_atom_site_aniso_label
_atom_site_aniso_U_11
_atom_site_aniso_U_22
_atom_site_aniso_U_33
_atom_site_aniso_U_23
_atom_site_aniso_U_13
_atom_site_aniso_U_12
Ru1 0.02425(13) 0.02262(13) 0.03032(14) 0.00102(9) 0.01011(9) -0.00074(9)
C1 0.0395(18) 0.0357(17) 0.0335(17) -0.0022(14) 0.0056(14) 0.0004(14)
C2 0.0301(15) 0.0376(17) 0.0254(14) 0.0004(12) 0.0030(12) 0.0019(13)
C3 0.0301(15) 0.0267(14) 0.0289(15) 0.0014(12) 0.0054(12) 0.0000(12)
C4 0.0296(15) 0.0304(15) 0.0357(16) 0.0000(12) 0.0118(13) 0.0039(12)
C5 0.0264(15) 0.0337(16) 0.0376(17) -0.0009(13) 0.0134(12) -0.0005(12)
C6 0.0363(18) 0.047(2) 0.0440(19) -0.0014(16) 0.0155(15) -0.0039(15)
C7 0.046(2) 0.040(2) 0.066(3) -0.0136(19) 0.013(2) -0.0088(17)
C10 0.046(2) 0.046(2) 0.0333(17) 0.0111(16) 0.0150(15) 0.0034(17)
C11 0.043(2) 0.0286(16) 0.0415(19) 0.0037(14) 0.0084(15) 0.0020(14)
C12 0.049(2) 0.0321(17) 0.045(2) -0.0056(15) 0.0128(17) 0.0036(15)
C13 0.042(2) 0.0375(18) 0.045(2) -0.0037(15) 0.0203(16) 0.0067(15)
C14 0.0282(15) 0.0304(16) 0.0425(18) 0.0025(13) 0.0036(13) -0.0023(12)
C15 0.0366(17) 0.0383(18) 0.0338(17) -0.0005(14) 0.0046(14) -0.0040(14)
C16 0.0346(17) 0.0355(17) 0.0319(16) 0.0061(13) 0.0032(13) -0.0053(13)
C17 0.0273(15) 0.0279(15) 0.0392(17) 0.0046(13) 0.0062(13) 0.0021(12)
C18 0.0254(15) 0.0306(16) 0.0434(18) 0.0072(13) 0.0083(13) 0.0009(12)
C19 0.040(2) 0.0314(18) 0.064(3) -0.0030(18) 0.0011(19) -0.0079(15)
C20 0.060(3) 0.062(3) 0.0293(18) -0.0073(18) 0.0071(17) 0.003(2)
C21 0.057(3) 0.047(2) 0.044(2) 0.0177(19) 0.006(2) -0.013(2)
C22 0.0371(19) 0.0313(17) 0.056(2) -0.0001(16) 0.0074(17) 0.0092(15)
C23 0.0288(18) 0.049(2) 0.064(3) 0.012(2) 0.0198(17) 0.0019(16)
C24 0.075(3) 0.0363(19) 0.0379(19) 0.0030(15) 0.0115(19) 0.0027(19)
Cl1 0.0849(8) 0.0532(6) 0.0595(6) -0.0004(5) 0.0225(6) -0.0049(6)
Cl2 0.0552(12) 0.0436(9) 0.0473(8) 0.0013(6) 0.0065(7) 0.0032(7)
Cl3 0.1066(16) 0.0579(15) 0.0701(17) 0.0337(12) 0.0321(13) 0.0171(12)
Cl2A 0.067(4) 0.208(9) 0.089(4) -0.088(5) -0.024(3) 0.071(6)
Cl3A 0.214(11) 0.061(5) 0.074(5) 0.027(4) 0.062(6) 0.038(5)
P1 0.0465(5) 0.0305(4) 0.0389(5) 0.0000(3) 0.0149(4) 0.0082(4)
F1 0.0877(19) 0.0542(14) 0.0383(12) -0.0060(10) 0.0070(12) 0.0149(13)
F2 0.098(2) 0.0340(12) 0.0600(15) 0.0075(10) 0.0352(14) 0.0090(12)
F3 0.0547(13) 0.0445(12) 0.0430(12) -0.0040(9) 0.0114(10) 0.0014(10)
F4 0.0921(19) 0.0331(11) 0.0550(14) -0.0004(10) 0.0309(13) 0.0003(12)
F5 0.0580(15) 0.0714(17) 0.0706(17) -0.0019(13) 0.0347(13) 0.0161(13)
F6 0.0468(13) 0.0602(15) 0.0667(16) -0.0093(12) 0.0183(11) 0.0063(11)

loop_
_atom_type_symbol
_atom_type_description
_atom_type_scat_dispersion_real
_atom_type_scat_dispersion_imag
_atom_type_scat_source
C C 0.0033 0.0016 'International Tables Vol C Tables 4.2.6.8 and 6.1.1.4'
H H 0.0000 0.0000 'International Tables Vol C Tables 4.2.6.8 and 6.1.1.4'
F F 0.0171 0.0103 'International Tables Vol C Tables 4.2.6.8 and 6.1.1.4'
P P 0.1023 0.0942 'International Tables Vol C Tables 4.2.6.8 and 6.1.1.4'
Ru Ru -1.2594 0.8363 'International Tables Vol C Tables 4.2.6.8 and 6.1.1.4'
Cl Cl 0.1484 0.1585 'International Tables Vol C Tables 4.2.6.8 and 6.1.1.4'

loop_
_geom_angle_atom_site_label_1
_geom_angle_atom_site_label_2
_geom_angle_atom_site_label_3
_geom_angle
C18 Ru1 C17 38.32(11)
C18 Ru1 C14 38.09(13)
C17 Ru1 C14 63.94(12)
C18 Ru1 C5 170.50(12)
C17 Ru1 C5 132.55(12)
C14 Ru1 C5 142.63(13)
C18 Ru1 C1 104.24(14)
C17 Ru1 C1 104.11(13)
C14 Ru1 C1 134.21(14)
C5 Ru1 C1 79.50(13)
C18 Ru1 C4 150.34(12)
C17 Ru1 C4 164.92(12)
C14 Ru1 C4 116.72(12)
C5 Ru1 C4 37.42(12)
C1 Ru1 C4 86.02(13)
C18 Ru1 C16 63.19(12)
C17 Ru1 C16 37.93(13)
C14 Ru1 C16 62.95(12)
C5 Ru1 C16 107.89(12)
C1 Ru1 C16 134.54(13)
C4 Ru1 C16 127.53(12)
C18 Ru1 C15 63.42(13)
C17 Ru1 C15 63.62(13)
C14 Ru1 C15 37.81(13)
C5 Ru1 C15 111.98(13)
C1 Ru1 C15 166.86(14)
C4 Ru1 C15 106.97(13)
C16 Ru1 C15 37.44(12)
C18 Ru1 C2 101.74(12)
C17 Ru1 C2 124.70(12)
C14 Ru1 C2 111.39(12)
C5 Ru1 C2 86.50(12)
C1 Ru1 C2 36.69(12)
C4 Ru1 C2 69.92(12)
C16 Ru1 C2 162.55(13)
C15 Ru1 C2 145.84(12)
C18 Ru1 C3 121.24(12)
C17 Ru1 C3 157.37(12)
C14 Ru1 C3 106.00(12)
C5 Ru1 C3 68.23(12)
C1 Ru1 C3 67.40(12)
C4 Ru1 C3 37.35(11)
C16 Ru1 C3 157.75(12)
C15 Ru1 C3 121.97(12)
C2 Ru1 C3 37.19(11)
C18 Ru1 C6 140.20(13)
C17 Ru1 C6 102.22(13)
C14 Ru1 C6 147.63(13)
C5 Ru1 C6 31.58(13)
C1 Ru1 C6 76.05(14)
C4 Ru1 C6 68.99(13)
C16 Ru1 C6 87.89(13)
C15 Ru1 C6 110.08(13)
C2 Ru1 C6 100.55(13)
C3 Ru1 C6 96.07(13)
C2 C1 Ru1 72.50(19)
C2 C1 H1A 115(3)
Ru1 C1 H1A 124(3)
C2 C1 H1B 118(3)
Ru1 C1 H1B 76(2)
H1A C1 H1B 127(4)
C1 C2 C3 122.2(3)
C1 C2 C10 119.6(3)
C3 C2 C10 118.1(3)
C1 C2 Ru1 70.8(2)
C3 C2 Ru1 72.11(17)
C10 C2 Ru1 127.5(2)
C2 C3 C4 126.0(3)
C2 C3 C11 125.7(3)
C4 C3 C11 108.0(3)
C2 C3 Ru1 70.70(18)
C4 C3 Ru1 69.91(17)
C11 C3 Ru1 131.4(2)
C5 C4 C3 122.5(3)
C5 C4 C13 126.2(3)
C3 C4 C13 111.2(3)
C5 C4 Ru1 70.60(18)
C3 C4 Ru1 72.74(18)
C13 C4 Ru1 131.4(3)
C6 C5 C4 151.8(3)
C6 C5 Ru1 80.0(2)
C4 C5 Ru1 71.97(18)
C5 C6 C7 156.8(4)
C5 C6 Ru1 68.5(2)
C7 C6 Ru1 131.9(3)
C6 C7 C8 115.4(4)
C6 C7 C8A 102.3(6)
C8 C7 C8A 25.0(5)
C6 C7 H7A 109(3)
C8 C7 H7A 108(3)
C8A C7 H7A 133(3)
C6 C7 H7B 101(3)
C8 C7 H7B 107(3)
C8A C7 H7B 90(3)
H7A C7 H7B 116(4)
C9 C8 C7 112.3(5)
C9 C8 H8A 109.2
C7 C8 H8A 109.2
C9 C8 H8B 109.2
C7 C8 H8B 109.2
H8A C8 H8B 107.9
C8 C9 H9A 109.5
C8 C9 H9B 109.5
H9A C9 H9B 109.5
C8 C9 H9C 109.5
H9A C9 H9C 109.5
H9B C9 H9C 109.5
C9A C8A C7 105.7(11)
C9A C8A H8AA 110.6
C7 C8A H8AA 110.6
C9A C8A H8AB 110.6
C7 C8A H8AB 110.6
H8AA C8A H8AB 108.7
C8A C9A H9AA 109.5
C8A C9A H9AB 109.5
H9AA C9A H9AB 109.5
C8A C9A H9AC 109.5
H9AA C9A H9AC 109.5
H9AB C9A H9AC 109.5
C2 C10 H10A 104(3)
C2 C10 H10B 106(3)
H10A C10 H10B 111(4)
C2 C10 H10C 110(2)
H10A C10 H10C 101(4)
H10B C10 H10C 123(4)
C3 C11 C12 104.5(3)
C3 C11 H11A 107(2)
C12 C11 H11A 112(2)
C3 C11 H11B 112(3)
C12 C11 H11B 113(3)
H11A C11 H11B 109(3)
C13 C12 C11 105.5(3)
C13 C12 H12A 113(3)
C11 C12 H12A 111(3)
C13 C12 H12B 111(3)
C11 C12 H12B 107(3)
H12A C12 H12B 109(4)
C4 C13 C12 103.6(3)
C4 C13 H13A 109(3)
C12 C13 H13A 109(3)
C4 C13 H13B 115(3)
C12 C13 H13B 110(3)
H13A C13 H13B 111(4)
C18 C14 C15 108.1(3)
C18 C14 C19 124.6(3)
C15 C14 C19 127.0(4)
C18 C14 Ru1 70.19(19)
C15 C14 Ru1 72.34(19)
C19 C14 Ru1 128.1(3)
C16 C15 C14 107.4(3)
C16 C15 C20 125.3(4)
C14 C15 C20 127.1(4)
C16 C15 Ru1 71.08(19)
C14 C15 Ru1 69.86(19)
C20 C15 Ru1 127.3(3)
C15 C16 C17 108.7(3)
C15 C16 C21 126.0(4)
C17 C16 C21 125.1(4)
C15 C16 Ru1 71.48(19)
C17 C16 Ru1 69.52(18)
C21 C16 Ru1 128.9(3)
C18 C17 C16 107.2(3)
C18 C17 C22 125.8(3)
C16 C17 C22 126.7(3)
C18 C17 Ru1 70.56(18)
C16 C17 Ru1 72.55(19)
C22 C17 Ru1 126.7(2)
C14 C18 C17 108.5(3)
C14 C18 C23 127.0(3)
C17 C18 C23 124.2(3)
C14 C18 Ru1 71.72(18)
C17 C18 Ru1 71.12(18)
C23 C18 Ru1 127.6(3)
C14 C19 H19A 113(4)
C14 C19 H19B 111(3)
H19A C19 H19B 111(5)
C14 C19 H19C 108(3)
H19A C19 H19C 110(5)
H19B C19 H19C 103(4)
C15 C20 H20A 113(3)
C15 C20 H20B 110(3)
H20A C20 H20B 109(4)
C15 C20 H20C 110(3)
H20A C20 H20C 107(4)
H20B C20 H20C 108(4)
C16 C21 H21A 111(4)
C16 C21 H21B 106(3)
H21A C21 H21B 110(4)
C16 C21 H21C 112(3)
H21A C21 H21C 107(4)
H21B C21 H21C 110(4)
C17 C22 H22A 111(3)
C17 C22 H22B 109(3)
H22A C22 H22B 102(4)
C17 C22 H22C 105(3)
H22A C22 H22C 122(4)
H22B C22 H22C 108(4)
C18 C23 H23A 110(3)
C18 C23 H23B 105(3)
H23A C23 H23B 113(4)
C18 C23 H23C 109(3)
H23A C23 H23C 111(4)
H23B C23 H23C 109(4)
Cl2A C24 Cl3A 114.2(7)
Cl2A C24 Cl1 100.7(4)
Cl3A C24 Cl1 114.0(5)
Cl2A C24 Cl3 95.7(5)
Cl3A C24 Cl3 21.9(3)
Cl1 C24 Cl3 108.8(3)
Cl2A C24 Cl2 22.4(3)
Cl3A C24 Cl2 122.4(6)
Cl1 C24 Cl2 111.3(2)
Cl3 C24 Cl2 109.2(3)
F2 P1 F5 91.30(15)
F2 P1 F1 89.65(14)
F5 P1 F1 88.79(15)
F2 P1 F3 89.72(14)
F5 P1 F3 90.17(14)
F1 P1 F3 178.78(16)
F2 P1 F4 178.80(15)
F5 P1 F4 89.88(15)
F1 P1 F4 90.56(14)
F3 P1 F4 90.09(13)
F2 P1 F6 89.91(15)
F5 P1 F6 178.78(16)
F1 P1 F6 91.01(15)
F3 P1 F6 90.04(13)
F4 P1 F6 88.91(15)

loop_
_geom_bond_atom_site_label_1
_geom_bond_atom_site_label_2
_geom_bond_distance
Ru1 C18 2.176(3)
Ru1 C17 2.184(3)
Ru1 C14 2.196(3)
Ru1 C5 2.197(3)
Ru1 C1 2.212(4)
Ru1 C4 2.215(3)
Ru1 C16 2.224(3)
Ru1 C15 2.229(3)
Ru1 C2 2.234(3)
Ru1 C3 2.252(3)
Ru1 C6 2.326(4)
C1 C2 1.399(5)
C1 H1A 0.97(5)
C1 H1B 1.00(5)
C2 C3 1.431(4)
C2 C10 1.516(5)
C3 C4 1.431(4)
C3 C11 1.516(4)
C4 C5 1.416(4)
C4 C13 1.499(4)
C5 C6 1.237(5)
C6 C7 1.477(5)
C7 C8 1.504(6)
C7 C8A 1.695(14)
C7 H7A 1.06(6)
C7 H7B 0.95(5)
C8 C9 1.478(7)
C8 H8A 0.9900
C8 H8B 0.9900
C9 H9A 0.9800
C9 H9B 0.9800
C9 H9C 0.9800
C8A C9A 1.482(15)
C8A H8AA 0.9900
C8A H8AB 0.9900
C9A H9AA 0.9800
C9A H9AB 0.9800
C9A H9AC 0.9800
C10 H10A 0.98(5)
C10 H10B 0.97(5)
C10 H10C 0.97(4)
C11 C12 1.538(5)
C11 H11A 0.95(4)
C11 H11B 0.97(4)
C12 C13 1.529(5)
C12 H12A 0.95(5)
C12 H12B 1.01(5)
C13 H13A 0.92(5)
C13 H13B 0.95(5)
C14 C18 1.427(5)
C14 C15 1.434(5)
C14 C19 1.502(5)
C15 C16 1.429(5)
C15 C20 1.492(5)
C16 C17 1.433(5)
C16 C21 1.496(5)
C17 C18 1.431(4)
C17 C22 1.499(5)
C18 C23 1.506(5)
C19 H19A 0.92(6)
C19 H19B 0.93(5)
C19 H19C 0.92(5)
C20 H20A 0.88(5)
C20 H20B 1.03(5)
C20 H20C 0.95(5)
C21 H21A 0.88(6)
C21 H21B 0.93(4)
C21 H21C 0.93(4)
C22 H22A 1.02(5)
C22 H22B 0.91(5)
C22 H22C 0.95(5)
C23 H23A 0.99(5)
C23 H23B 0.91(6)
C23 H23C 0.90(4)
C24 Cl2A 1.583(7)
C24 Cl3A 1.741(9)
C24 Cl1 1.747(5)
C24 Cl3 1.758(4)
C24 Cl2 1.812(5)
P1 F2 1.591(2)
P1 F5 1.594(3)
P1 F1 1.595(3)
P1 F3 1.596(2)
P1 F4 1.603(2)
P1 F6 1.611(3)
